data_7028278
loop_
_publ_author_name
'Lee, Yu-Chen'
'Lin, Yan-Ru'
'Liou, Bo-Yuan'
'Liao, Jian-Hong'
'Gusarova, Nina K.'
'Trofimov, Boris A.'
'van Zyl, Werner E.'
'Liu, C. W.'

_publ_section_title
;
 Dinuclear gold(I) dithio- and diselenophosph(in)ate complexes forming
 mononuclear gold(III) oxidative addition complexes and reversible
 chemical reductive elimination products.
;
_journal_issue 2
_journal_name_full 'Dalton transactions (Cambridge, England : 2003)'
_journal_page_first 663
_journal_page_last 670
_journal_paper_doi 10.1039/c3dt52557k
_journal_volume 43
_journal_year 2014
_chemical_formula_sum 'C32 H36 Au2 P2 S4'
_chemical_formula_weight 1004.72
_chemical_name_systematic
; 
 ? 
;
_space_group_IT_number 2
_symmetry_cell_setting triclinic
_symmetry_space_group_name_Hall '-P 1'
_symmetry_space_group_name_H-M 'P -1'
_atom_sites_solution_hydrogens geom
_atom_sites_solution_primary direct
_atom_sites_solution_secondary difmap
_audit_creation_method SHELXL-97
_cell_angle_alpha 79.90
_cell_angle_beta 85.08
_cell_angle_gamma 74.07
_cell_formula_units_Z 2
_cell_length_a 9.6496(2)
_cell_length_b 12.8257(2)
_cell_length_c 14.1389(3)
_cell_measurement_reflns_used 8034
_cell_measurement_temperature 296(2)
_cell_measurement_theta_max 26.36
_cell_measurement_theta_min 2.39
_cell_volume 1655.29(6)
_computing_cell_refinement 'Bruker SAINT'
_computing_data_collection 'Bruker APEX2'
_computing_data_reduction 'Bruker SAINT'
_computing_molecular_graphics 'Bruker SHELXTL'
_computing_publication_material 'Bruker SHELXTL'
_computing_structure_refinement 'SHELXL-97 (Sheldrick, 2008)'
_computing_structure_solution 'SHELXS-97 (Sheldrick, 2008)'
_diffrn_ambient_temperature 296(2)
_diffrn_measured_fraction_theta_full 0.998
_diffrn_measured_fraction_theta_max 0.998
_diffrn_measurement_device_type 'Bruker APEX-II CCD'
_diffrn_measurement_method '\f and \w scans'
_diffrn_radiation_monochromator graphite
_diffrn_radiation_source 'fine-focus sealed tube'
_diffrn_radiation_type MoK\a
_diffrn_radiation_wavelength 0.71073
_diffrn_reflns_av_R_equivalents 0.0336
_diffrn_reflns_av_sigmaI/netI 0.0322
_diffrn_reflns_limit_h_max 12
_diffrn_reflns_limit_h_min -12
_diffrn_reflns_limit_k_max 16
_diffrn_reflns_limit_k_min -16
_diffrn_reflns_limit_l_max 17
_diffrn_reflns_limit_l_min -17
_diffrn_reflns_number 22354
_diffrn_reflns_theta_full 26.44
_diffrn_reflns_theta_max 26.44
_diffrn_reflns_theta_min 1.67
_exptl_absorpt_coefficient_mu 9.224
_exptl_absorpt_correction_T_max 0.4040
_exptl_absorpt_correction_T_min 0.1751
_exptl_absorpt_correction_type multi-scan
_exptl_absorpt_process_details SADABS
_exptl_crystal_colour colourless
_exptl_crystal_density_diffrn 2.016
_exptl_crystal_density_method 'not measured'
_exptl_crystal_description block
_exptl_crystal_F_000 960
_exptl_crystal_size_max 0.29
_exptl_crystal_size_mid 0.20
_exptl_crystal_size_min 0.12
_refine_diff_density_max 1.118
_refine_diff_density_min -0.677
_refine_diff_density_rms 0.091
_refine_ls_extinction_method none
_refine_ls_goodness_of_fit_ref 1.033
_refine_ls_hydrogen_treatment constr
_refine_ls_matrix_type full
_refine_ls_number_parameters 361
_refine_ls_number_reflns 6807
_refine_ls_number_restraints 0
_refine_ls_restrained_S_all 1.033
_refine_ls_R_factor_all 0.0334
_refine_ls_R_factor_gt 0.0243
_refine_ls_shift/su_max 0.002
_refine_ls_shift/su_mean 0.000
_refine_ls_structure_factor_coef Fsqd
_refine_ls_weighting_details 'calc w=1/[\s^2^(Fo^2^)+(0.0219P)^2^+0.2729P] where P=(Fo^2^+2Fc^2^)/3'
_refine_ls_weighting_scheme calc
_refine_ls_wR_factor_gt 0.0514
_refine_ls_wR_factor_ref 0.0545
_reflns_number_gt 5650
_reflns_number_total 6807
_reflns_threshold_expression >2sigma(I)
_cod_data_source_file c3dt52557k.txt
_cod_data_source_block 1
_cod_depositor_comments
;
The following automatic conversions were performed:

'_symmetry_cell_setting' value 'Triclinic' changed to 'triclinic'
according to
/usr/data/users/saulius/automatic-downloads/current/RSC/lib/dictionaries/cif_core.dic
dictionary named 'cif_core.dic' version 2.4.2 from 2011-04-26.

Automatic conversion script
Id: cif_fix_values 2281 2013-09-26 08:29:07Z andrius 
;
_cod_original_cell_volume 1655.28(6)
_cod_original_sg_symbol_H-M P-1
_cod_database_code 7028278

loop_
_symmetry_equiv_pos_as_xyz
'x, y, z'
'-x, -y, -z'

loop_
_atom_site_label
_atom_site_type_symbol
_atom_site_fract_x
_atom_site_fract_y
_atom_site_fract_z
_atom_site_U_iso_or_equiv
_atom_site_adp_type
_atom_site_occupancy
_atom_site_symmetry_multiplicity
_atom_site_calc_flag
_atom_site_refinement_flags
Au1 Au 0.509430(17) 0.124450(13) 0.455668(12) 0.04169(6) Uani 1 1 d .
Au2 Au 0.482561(17) 0.399979(13) 0.448564(12) 0.04411(6) Uani 1 1 d .
C1 C 0.5848(4) 0.0314(3) 0.7204(3) 0.0431(10) Uani 1 1 d .
H1A H 0.4921 0.0458 0.6920 0.052 Uiso 1 1 calc R
H1B H 0.5877 -0.0245 0.7767 0.052 Uiso 1 1 calc R
C2 C 0.5964(5) 0.1350(4) 0.7518(4) 0.0622(13) Uani 1 1 d .
H2A H 0.5850 0.1924 0.6961 0.075 Uiso 1 1 calc R
H2B H 0.6928 0.1222 0.7742 0.075 Uiso 1 1 calc R
C3 C 0.4879(4) 0.1767(4) 0.8306(3) 0.0465(10) Uani 1 1 d .
C4 C 0.4522(5) 0.2875(4) 0.8372(4) 0.0621(13) Uani 1 1 d .
H4 H 0.4906 0.3349 0.7918 0.075 Uiso 1 1 calc R
C5 C 0.3607(6) 0.3283(5) 0.9098(5) 0.0740(16) Uani 1 1 d .
H5 H 0.3384 0.4028 0.9133 0.089 Uiso 1 1 calc R
C6 C 0.3026(5) 0.2609(5) 0.9765(4) 0.0754(17) Uani 1 1 d .
H6 H 0.2413 0.2889 1.0258 0.091 Uiso 1 1 calc R
C7 C 0.3348(5) 0.1518(5) 0.9707(4) 0.0693(15) Uani 1 1 d .
H7 H 0.2939 0.1055 1.0156 0.083 Uiso 1 1 calc R
C8 C 0.4281(5) 0.1096(4) 0.8984(3) 0.0581(12) Uani 1 1 d .
H8 H 0.4505 0.0348 0.8958 0.070 Uiso 1 1 calc R
C9 C 0.8979(4) -0.0451(3) 0.6886(3) 0.0418(9) Uani 1 1 d .
H9A H 0.9742 -0.0734 0.6432 0.050 Uiso 1 1 calc R
H9B H 0.9086 0.0250 0.6992 0.050 Uiso 1 1 calc R
C10 C 0.9190(4) -0.1237(4) 0.7831(3) 0.0500(11) Uani 1 1 d .
H10A H 0.8439 -0.0954 0.8293 0.060 Uiso 1 1 calc R
H10B H 0.9088 -0.1941 0.7732 0.060 Uiso 1 1 calc R
C11 C 1.0649(5) -0.1406(3) 0.8246(3) 0.0441(10) Uani 1 1 d .
C12 C 1.0735(5) -0.1171(4) 0.9149(4) 0.0597(13) Uani 1 1 d .
H12 H 0.9894 -0.0903 0.9503 0.072 Uiso 1 1 calc R
C13 C 1.2057(6) -0.1329(5) 0.9533(4) 0.0733(16) Uani 1 1 d .
H13 H 1.2100 -0.1169 1.0145 0.088 Uiso 1 1 calc R
C14 C 1.3293(6) -0.1715(5) 0.9028(5) 0.0775(18) Uani 1 1 d .
H14 H 1.4182 -0.1824 0.9292 0.093 Uiso 1 1 calc R
C15 C 1.3227(6) -0.1945(4) 0.8119(5) 0.0758(16) Uani 1 1 d .
H15 H 1.4072 -0.2200 0.7764 0.091 Uiso 1 1 calc R
C16 C 1.1899(5) -0.1797(4) 0.7735(4) 0.0588(12) Uani 1 1 d .
H16 H 1.1857 -0.1965 0.7126 0.071 Uiso 1 1 calc R
C17 C 0.1176(5) 0.6089(5) 0.5214(4) 0.0674(15) Uani 1 1 d .
H17A H 0.0424 0.5798 0.5038 0.081 Uiso 1 1 calc R
H17B H 0.0699 0.6708 0.5537 0.081 Uiso 1 1 calc R
C18 C 0.1851(5) 0.6535(4) 0.4303(4) 0.0625(13) Uani 1 1 d .
H18A H 0.2387 0.5926 0.3985 0.075 Uiso 1 1 calc R
H18B H 0.2536 0.6904 0.4459 0.075 Uiso 1 1 calc R
C19 C 0.0816(5) 0.7318(3) 0.3620(3) 0.0472(11) Uani 1 1 d .
C20 C 0.1071(6) 0.7315(4) 0.2616(4) 0.0645(14) Uani 1 1 d .
H20 H 0.1897 0.6850 0.2382 0.077 Uiso 1 1 calc R
C21 C 0.0059(8) 0.8023(5) 0.1987(4) 0.0758(17) Uani 1 1 d .
H21 H 0.0208 0.8028 0.1328 0.091 Uiso 1 1 calc R
C22 C -0.1136(7) 0.8700(5) 0.2330(5) 0.0810(18) Uani 1 1 d .
H22 H -0.1805 0.9161 0.1903 0.097 Uiso 1 1 calc R
C23 C -0.1372(6) 0.8721(4) 0.3258(5) 0.0694(15) Uani 1 1 d .
H23 H -0.2195 0.9203 0.3477 0.083 Uiso 1 1 calc R
C24 C -0.0426(5) 0.8046(4) 0.3898(3) 0.0532(11) Uani 1 1 d .
H24 H -0.0623 0.8074 0.4550 0.064 Uiso 1 1 calc R
C25 C 0.0934(4) 0.4701(3) 0.7018(3) 0.0455(10) Uani 1 1 d .
H25A H 0.0270 0.4419 0.6724 0.055 Uiso 1 1 calc R
H25B H 0.1443 0.4113 0.7496 0.055 Uiso 1 1 calc R
C26 C 0.0052(5) 0.5638(4) 0.7536(4) 0.0587(13) Uani 1 1 d .
H26A H 0.0689 0.5877 0.7895 0.070 Uiso 1 1 calc R
H26B H -0.0410 0.6256 0.7065 0.070 Uiso 1 1 calc R
C27 C -0.1084(4) 0.5271(3) 0.8214(3) 0.0437(10) Uani 1 1 d .
C28 C -0.2520(5) 0.5572(4) 0.7982(4) 0.0560(12) Uani 1 1 d .
H28 H -0.2804 0.6046 0.7413 0.067 Uiso 1 1 calc R
C29 C -0.3530(5) 0.5183(4) 0.8575(4) 0.0639(14) Uani 1 1 d .
H29 H -0.4489 0.5396 0.8406 0.077 Uiso 1 1 calc R
C30 C -0.3138(5) 0.4482(4) 0.9417(4) 0.0573(12) Uani 1 1 d .
H30 H -0.3825 0.4220 0.9818 0.069 Uiso 1 1 calc R
C31 C -0.1728(5) 0.4173(4) 0.9658(4) 0.0588(12) Uani 1 1 d .
H31 H -0.1452 0.3693 1.0225 0.071 Uiso 1 1 calc R
C32 C -0.0707(5) 0.4568(4) 0.9069(3) 0.0528(11) Uani 1 1 d .
H32 H 0.0247 0.4360 0.9249 0.063 Uiso 1 1 calc R
P1 P 0.72624(10) -0.02143(8) 0.63451(7) 0.0359(2) Uani 1 1 d .
P2 P 0.22375(11) 0.50433(9) 0.61004(8) 0.0405(2) Uani 1 1 d .
S1 S 0.73321(12) 0.09132(9) 0.51584(8) 0.0476(3) Uani 1 1 d .
S2 S 0.28971(11) 0.17028(9) 0.38611(8) 0.0462(3) Uani 1 1 d .
S3 S 0.31009(15) 0.36151(11) 0.55983(11) 0.0683(4) Uani 1 1 d .
S4 S 0.64637(12) 0.43067(10) 0.32704(8) 0.0502(3) Uani 1 1 d .

loop_
_atom_site_aniso_label
_atom_site_aniso_U_11
_atom_site_aniso_U_22
_atom_site_aniso_U_33
_atom_site_aniso_U_23
_atom_site_aniso_U_13
_atom_site_aniso_U_12
Au1 0.04581(10) 0.04144(10) 0.03814(10) -0.00609(7) -0.00903(7) -0.00998(7)
Au2 0.04146(9) 0.04652(10) 0.05022(11) -0.01659(8) 0.00322(8) -0.01731(7)
C1 0.038(2) 0.048(2) 0.045(2) -0.0146(19) 0.0006(19) -0.0106(19)
C2 0.067(3) 0.052(3) 0.071(3) -0.021(3) 0.018(3) -0.021(2)
C3 0.042(2) 0.050(3) 0.047(3) -0.014(2) -0.004(2) -0.009(2)
C4 0.064(3) 0.049(3) 0.073(4) -0.021(3) -0.002(3) -0.007(2)
C5 0.069(3) 0.063(3) 0.085(4) -0.037(3) -0.008(3) 0.010(3)
C6 0.051(3) 0.112(5) 0.056(3) -0.042(3) -0.002(3) 0.009(3)
C7 0.057(3) 0.091(4) 0.057(3) -0.016(3) 0.007(3) -0.016(3)
C8 0.062(3) 0.055(3) 0.055(3) -0.013(2) 0.006(2) -0.012(2)
C9 0.038(2) 0.048(2) 0.038(2) -0.0064(19) -0.0064(18) -0.0074(18)
C10 0.047(2) 0.054(3) 0.047(3) 0.004(2) -0.013(2) -0.014(2)
C11 0.050(2) 0.037(2) 0.046(3) -0.0003(19) -0.015(2) -0.0108(19)
C12 0.064(3) 0.068(3) 0.049(3) -0.001(2) -0.013(2) -0.021(3)
C13 0.087(4) 0.084(4) 0.056(3) 0.002(3) -0.029(3) -0.034(3)
C14 0.064(4) 0.069(4) 0.099(5) 0.021(3) -0.046(4) -0.025(3)
C15 0.050(3) 0.068(4) 0.099(5) -0.004(3) -0.011(3) 0.000(3)
C16 0.054(3) 0.056(3) 0.062(3) -0.015(2) -0.013(2) -0.001(2)
C17 0.052(3) 0.101(4) 0.051(3) 0.012(3) -0.007(2) -0.036(3)
C18 0.054(3) 0.061(3) 0.068(3) 0.002(3) 0.001(3) -0.017(2)
C19 0.053(3) 0.037(2) 0.056(3) 0.003(2) -0.009(2) -0.023(2)
C20 0.072(3) 0.048(3) 0.081(4) -0.026(3) 0.021(3) -0.025(3)
C21 0.126(5) 0.070(4) 0.041(3) 0.002(3) -0.010(3) -0.048(4)
C22 0.091(4) 0.064(4) 0.093(5) 0.010(3) -0.040(4) -0.033(3)
C23 0.057(3) 0.065(3) 0.084(4) 0.007(3) -0.018(3) -0.021(3)
C24 0.055(3) 0.056(3) 0.047(3) -0.006(2) 0.007(2) -0.016(2)
C25 0.047(2) 0.048(3) 0.043(3) -0.005(2) 0.005(2) -0.019(2)
C26 0.058(3) 0.053(3) 0.067(3) -0.017(2) 0.015(2) -0.017(2)
C27 0.042(2) 0.041(2) 0.048(3) -0.012(2) 0.007(2) -0.0112(19)
C28 0.053(3) 0.051(3) 0.054(3) 0.003(2) -0.005(2) -0.003(2)
C29 0.041(2) 0.073(3) 0.077(4) -0.014(3) -0.001(3) -0.013(2)
C30 0.055(3) 0.056(3) 0.059(3) -0.014(2) 0.019(2) -0.016(2)
C31 0.065(3) 0.057(3) 0.047(3) -0.004(2) 0.003(2) -0.009(2)
C32 0.043(2) 0.063(3) 0.050(3) -0.013(2) -0.004(2) -0.007(2)
P1 0.0345(5) 0.0372(6) 0.0357(6) -0.0073(4) -0.0048(4) -0.0070(4)
P2 0.0419(6) 0.0445(6) 0.0394(6) -0.0080(5) 0.0025(5) -0.0188(5)
S1 0.0474(6) 0.0517(7) 0.0441(6) 0.0035(5) -0.0100(5) -0.0183(5)
S2 0.0469(6) 0.0378(6) 0.0533(7) -0.0108(5) -0.0110(5) -0.0051(5)
S3 0.0795(9) 0.0561(7) 0.0845(10) -0.0343(7) 0.0355(8) -0.0406(7)
S4 0.0548(6) 0.0621(7) 0.0438(6) -0.0151(5) 0.0011(5) -0.0290(6)

loop_
_atom_type_symbol
_atom_type_description
_atom_type_scat_dispersion_real
_atom_type_scat_dispersion_imag
_atom_type_scat_source
C C 0.0033 0.0016 'International Tables Vol C Tables 4.2.6.8 and 6.1.1.4'
H H 0.0000 0.0000 'International Tables Vol C Tables 4.2.6.8 and 6.1.1.4'
P P 0.1023 0.0942 'International Tables Vol C Tables 4.2.6.8 and 6.1.1.4'
S S 0.1246 0.1234 'International Tables Vol C Tables 4.2.6.8 and 6.1.1.4'
Au Au -2.0133 8.8022 'International Tables Vol C Tables 4.2.6.8 and 6.1.1.4'

loop_
_geom_angle_atom_site_label_1
_geom_angle_atom_site_label_2
_geom_angle_atom_site_label_3
_geom_angle
_geom_angle_site_symmetry_1
_geom_angle_site_symmetry_3
S1 Au1 S2 174.96(4) . .
S1 Au1 Au1 91.47(3) . 2_656
S2 Au1 Au1 93.27(3) . 2_656
S3 Au2 S4 174.41(4) . .
S3 Au2 Au2 92.58(3) . 2_666
S4 Au2 Au2 92.55(3) . 2_666
C2 C1 P1 113.8(3) . .
C1 C2 C3 115.6(4) . .
C8 C3 C4 117.8(4) . .
C8 C3 C2 123.6(4) . .
C4 C3 C2 118.6(4) . .
C5 C4 C3 120.9(5) . .
C6 C5 C4 120.6(5) . .
C5 C6 C7 119.5(5) . .
C6 C7 C8 120.4(5) . .
C3 C8 C7 120.8(5) . .
C10 C9 P1 115.6(3) . .
C11 C10 C9 113.2(3) . .
C16 C11 C12 118.9(4) . .
C16 C11 C10 120.9(4) . .
C12 C11 C10 120.2(4) . .
C11 C12 C13 120.6(5) . .
C14 C13 C12 120.6(5) . .
C13 C14 C15 119.6(5) . .
C14 C15 C16 119.9(5) . .
C11 C16 C15 120.5(5) . .
C18 C17 P2 121.4(4) . .
C17 C18 C19 114.6(4) . .
C24 C19 C20 116.4(4) . .
C24 C19 C18 124.0(5) . .
C20 C19 C18 119.6(4) . .
C21 C20 C19 118.8(5) . .
C22 C21 C20 120.4(5) . .
C23 C22 C21 121.3(6) . .
C22 C23 C24 120.6(6) . .
C23 C24 C19 122.5(5) . .
C26 C25 P2 116.2(3) . .
C27 C26 C25 110.8(3) . .
C28 C27 C32 117.6(4) . .
C28 C27 C26 121.4(4) . .
C32 C27 C26 120.8(4) . .
C29 C28 C27 121.1(4) . .
C30 C29 C28 120.6(4) . .
C31 C30 C29 119.2(4) . .
C30 C31 C32 120.6(5) . .
C31 C32 C27 120.9(4) . .
C9 P1 C1 107.80(19) . .
C9 P1 S1 104.37(14) . .
C1 P1 S1 111.85(15) . .
C9 P1 S2 106.55(14) . 2_656
C1 P1 S2 108.61(14) . 2_656
S1 P1 S2 117.09(7) . 2_656
C25 P2 C17 104.9(2) . .
C25 P2 S3 103.08(14) . .
C17 P2 S3 112.3(2) . .
C25 P2 S4 106.84(15) . 2_666
C17 P2 S4 109.75(18) . 2_666
S3 P2 S4 118.68(8) . 2_666
P1 S1 Au1 102.61(5) . .
P1 S2 Au1 101.66(5) 2_656 .
P2 S3 Au2 103.88(6) . .
P2 S4 Au2 102.78(6) 2_666 .

loop_
_geom_bond_atom_site_label_1
_geom_bond_atom_site_label_2
_geom_bond_distance
_geom_bond_site_symmetry_2
Au1 S1 2.2918(11) .
Au1 S2 2.2976(11) .
Au1 Au1 3.2668(3) 2_656
Au2 S3 2.2842(12) .
Au2 S4 2.2900(11) .
Au2 Au2 3.2678(3) 2_666
C1 C2 1.507(6) .
C1 P1 1.815(4) .
C2 C3 1.524(6) .
C3 C8 1.372(6) .
C3 C4 1.386(6) .
C4 C5 1.374(7) .
C5 C6 1.357(8) .
C6 C7 1.363(8) .
C7 C8 1.385(7) .
C9 C10 1.518(6) .
C9 P1 1.811(4) .
C10 C11 1.518(5) .
C11 C16 1.369(6) .
C11 C12 1.376(6) .
C12 C13 1.379(7) .
C13 C14 1.354(8) .
C14 C15 1.378(8) .
C15 C16 1.386(7) .
C17 C18 1.487(6) .
C17 P2 1.816(5) .
C18 C19 1.488(6) .
C19 C24 1.377(6) .
C19 C20 1.421(7) .
C20 C21 1.395(8) .
C21 C22 1.349(9) .
C22 C23 1.316(8) .
C23 C24 1.354(7) .
C25 C26 1.531(6) .
C25 P2 1.811(4) .
C26 C27 1.513(6) .
C27 C28 1.384(6) .
C27 C32 1.385(6) .
C28 C29 1.373(6) .
C29 C30 1.372(7) .
C30 C31 1.364(6) .
C31 C32 1.381(6) .
P1 S1 2.0234(15) .
P1 S2 2.0292(14) 2_656
P2 S3 2.0174(16) .
P2 S4 2.0206(15) 2_666
S2 P1 2.0292(14) 2_656
S4 P2 2.0205(15) 2_666
